data_2102035
loop_
_publ_author_name
'Nyburg, Stanley C.'
'Steed, Jon W.'
'Aleksovska, Slobotka'
'Petrusevski, Vladimir M.'

_publ_section_title
;
 Structure of the alums. I. On the sulfate group disorder in the
 \a-alums
;
_journal_issue 2
_journal_name_full 'Acta Crystallographica Section B'
_journal_page_first 204
_journal_page_last 209
_journal_paper_doi 10.1107/S0108768199014846
_journal_volume 56
_journal_year 2000
_chemical_compound_source Synthetic
_chemical_formula_sum 'Al H24 K O20 S2'
_chemical_formula_weight 474.39
_chemical_name_common 'aluminium potassium alum'
_chemical_name_mineral Alum-(K)
_space_group_IT_number 205
_symmetry_cell_setting cubic
_symmetry_space_group_name_Hall '-P 2ac 2ab 3'
_symmetry_space_group_name_H-M 'P a -3'
_audit_creation_method SHELXL-97
_cell_angle_alpha 90.00
_cell_angle_beta 90.00
_cell_angle_gamma 90.00
_cell_formula_units_Z 4
_cell_length_a 12.1640(5)
_cell_length_b 12.1640(5)
_cell_length_c 12.1640(5)
_cell_measurement_temperature 296(2)
_cell_volume 1799.82(13)
_computing_structure_refinement 'SHELXL-97 (Sheldrick, 1997)'
_computing_structure_solution 'SHELXS-97 (Sheldrick, 1990)'
_database_code_amcsd 0009911
_diffrn_ambient_temperature 296(2)
_diffrn_measured_fraction_theta_full .862
_diffrn_measured_fraction_theta_max .862
_diffrn_radiation_monochromator graphite
_diffrn_radiation_source 'fine-focus sealed tube'
_diffrn_radiation_type MoK\a
_diffrn_radiation_wavelength .71070
_diffrn_reflns_av_R_equivalents .0091
_diffrn_reflns_av_sigmaI/netI .0148
_diffrn_reflns_limit_h_max 14
_diffrn_reflns_limit_h_min -15
_diffrn_reflns_limit_k_max 10
_diffrn_reflns_limit_k_min -10
_diffrn_reflns_limit_l_max 10
_diffrn_reflns_limit_l_min -10
_diffrn_reflns_number 1101
_diffrn_reflns_theta_full 25.99
_diffrn_reflns_theta_max 25.99
_diffrn_reflns_theta_min 3.35
_exptl_absorpt_coefficient_mu .669
_exptl_crystal_density_diffrn 1.751
_exptl_crystal_density_method 'not measured'
_exptl_crystal_F_000 992
_exptl_crystal_size_max .6
_exptl_crystal_size_mid .6
_exptl_crystal_size_min .5
_refine_diff_density_max .238
_refine_diff_density_min -.285
_refine_ls_extinction_coef .064(4)
_refine_ls_extinction_method SHELXL
_refine_ls_goodness_of_fit_ref .920
_refine_ls_hydrogen_treatment mixed
_refine_ls_matrix_type full
_refine_ls_number_parameters 68
_refine_ls_number_reflns 592
_refine_ls_number_restraints 0
_refine_ls_restrained_S_all .920
_refine_ls_R_factor_all .0278
_refine_ls_R_factor_gt .0264
_refine_ls_shift/su_max .000
_refine_ls_shift/su_mean .000
_refine_ls_structure_factor_coef Fsqd
_refine_ls_weighting_details 'w=1/[\s^2^(Fo^2^)+(0.0530P)^2^+0.7284P] where P=(Fo^2^+2Fc^2^)/3'
_refine_ls_weighting_scheme calc
_refine_ls_wR_factor_ref .0728
_reflns_number_gt 558
_reflns_number_total 592
_reflns_threshold_expression >2sigma(I)
_cod_data_source_file na0101.cif
_cod_data_source_block ot
_cod_depositor_comments
;
 Marking atoms 'O3', 'O4' and 'O3A', 'O4A' as belonging to disorder groups
 '1' and '2' respectively after consulting the original publication.

 Antanas Vaitkus,
 2017-10-22

The following automatic conversions were performed:

'_refine_ls_weighting_scheme' value 'calc
w=1/[\s^2^(Fo^2^)+(0.0530P)^2^+0.7284P] where P=(Fo^2^+2Fc^2^)/3' was
changed to 'calc'. New tag '_refine_ls_weighting_details' was
created. The value of the new tag was set to
'w=1/[\s^2^(Fo^2^)+(0.0530P)^2^+0.7284P] where P=(Fo^2^+2Fc^2^)/3'.

Automatic conversion script
Id: cif_fix_values 3143 2015-03-26 13:38:13Z robertas 
;
_cod_original_formula_sum 'H24 Al K O20 S2'
_cod_database_code 2102035

loop_
_space_group_symop_operation_xyz
'x, y, z'
'y, z, x'
'z, x, y'
'x+1/2, y, -z+1/2'
'y+1/2, z, -x+1/2'
'z+1/2, x, -y+1/2'
'y+1/2, -z+1/2, -x'
'z+1/2, -x+1/2, -y'
'-z, x+1/2, -y+1/2'
'-x, y+1/2, -z+1/2'
'-y, z+1/2, -x+1/2'
'x+1/2, -y+1/2, -z'
'-x, -y, -z'
'-y, -z, -x'
'-z, -x, -y'
'-x-1/2, -y, z-1/2'
'-y-1/2, -z, x-1/2'
'-z-1/2, -x, y-1/2'
'-y-1/2, z-1/2, x'
'-z-1/2, x-1/2, y'
'z, -x-1/2, y-1/2'
'x, -y-1/2, z-1/2'
'y, -z-1/2, x-1/2'
'-x-1/2, y-1/2, z'

loop_
_atom_site_label
_atom_site_fract_x
_atom_site_fract_y
_atom_site_fract_z
_atom_site_U_iso_or_equiv
_atom_site_adp_type
_atom_site_calc_flag
_atom_site_refinement_flags
_atom_site_occupancy
_atom_site_type_symbol
_atom_site_disorder_group
S .30764(3) .30764(3) .30764(3) .0265(3) Uani d S 1 S .
Al1 .0000 .0000 .0000 .0208(3) Uani d S 1 Al .
O1 .15176(8) .01980(9) -.01855(10) .0308(3) Uani d . 1 O .
H12 .198(2) .025(2) .038(2) .061(6) Uiso d . 1 H .
H11 .1752(17) .0350(18) -.0683(19) .044(6) Uiso d . 1 H .
O2 .04633(12) .13357(10) .30258(9) .0417(4) Uani d . 1 O .
H22 .008(2) .184(2) .290(2) .060(7) Uiso d . 1 H .
H21 .104(3) .160(2) .299(2) .077(9) Uiso d . 1 H .
O3 .23898(16) .23898(16) .23898(16) .0633(12) Uani d SP .697(5) O 1
O4 .2648(2) .42078(16) .30973(15) .0479(8) Uani d P .697(5) O 1
K1 .5000 .5000 .5000 .0492(3) Uani d S 1 K .
O3A .3749(4) .3749(4) .3749(4) .082(3) Uani d SP .303(5) O 2
O4A .2853(4) .2042(4) .3643(5) .0501(18) Uani d P .303(5) O 2

loop_
_atom_site_aniso_label
_atom_site_aniso_U_11
_atom_site_aniso_U_22
_atom_site_aniso_U_33
_atom_site_aniso_U_12
_atom_site_aniso_U_13
_atom_site_aniso_U_23
S .0265(3) .0265(3) .0265(3) .00369(12) .00369(12) .00369(12)
Al1 .0208(3) .0208(3) .0208(3) -.00036(18) -.00036(18) -.00036(18)
O1 .0237(5) .0385(6) .0303(6) -.0046(4) .0013(4) .0013(4)
O2 .0443(8) .0396(7) .0413(7) .0008(6) -.0050(5) -.0052(5)
O3 .0633(12) .0633(12) .0633(12) -.0121(9) -.0121(9) -.0121(9)
O4 .0620(15) .0378(11) .0440(10) .0213(10) .0212(9) .0115(7)
K1 .0492(3) .0492(3) .0492(3) .0104(2) .0104(2) .0104(2)
O3A .082(3) .082(3) .082(3) -.028(2) -.028(2) -.028(2)
O4A .048(2) .037(3) .066(4) .0116(19) .023(2) .027(3)

loop_
_atom_type_symbol
_atom_type_description
_atom_type_scat_dispersion_real
_atom_type_scat_dispersion_imag
_atom_type_scat_source
K K .2009 .2494 'International Tables Vol C Tables 4.2.6.8 and 6.1.1.4'
Al Al .0645 .0514 'International Tables Vol C Tables 4.2.6.8 and 6.1.1.4'
S S .1246 .1234 'International Tables Vol C Tables 4.2.6.8 and 6.1.1.4'
O O .0106 .0060 'International Tables Vol C Tables 4.2.6.8 and 6.1.1.4'
H H .0000 .0000 'International Tables Vol C Tables 4.2.6.8 and 6.1.1.4'

loop_
_geom_angle_atom_site_label_1
_geom_angle_atom_site_label_2
_geom_angle_atom_site_label_3
_geom_angle_site_symmetry_1
_geom_angle_site_symmetry_3
_geom_angle
O3A S O3 . . 180.0(5)
O3A S O4A . 3 109.4(3)
O3 S O4A . 3 70.6(3)
O3A S O4A . . 109.4(3)
O3 S O4A . . 70.6(3)
O4A S O4A 3 . 109.5(3)
O3A S O4A . 2 109.4(3)
O3 S O4A . 2 70.6(3)
O4A S O4A 3 2 109.5(3)
O4A S O4A . 2 109.5(3)
O3A S O4 . 2 69.78(12)
O3 S O4 . 2 110.22(12)
O4A S O4 3 2 42.0(2)
O4A S O4 . 2 110.86(18)
O4A S O4 2 2 137.04(18)
O3A S O4 . . 69.78(12)
O3 S O4 . . 110.22(12)
O4A S O4 3 . 110.86(18)
O4A S O4 . . 137.04(18)
O4A S O4 2 . 42.0(2)
O4 S O4 2 . 108.71(12)
O3A S O4 . 3 69.78(12)
O3 S O4 . 3 110.22(12)
O4A S O4 3 3 137.04(18)
O4A S O4 . 3 42.0(2)
O4A S O4 2 3 110.86(18)
O4 S O4 2 3 108.71(12)
O4 S O4 . 3 108.71(12)
O1 Al1 O1 14 3 89.57(5)
O1 Al1 O1 14 . 89.57(5)
O1 Al1 O1 3 . 90.43(5)
O1 Al1 O1 14 2 180.0
O1 Al1 O1 3 2 90.43(5)
O1 Al1 O1 . 2 90.43(5)
O1 Al1 O1 14 15 90.43(5)
O1 Al1 O1 3 15 180.0
O1 Al1 O1 . 15 89.57(5)
O1 Al1 O1 2 15 89.57(5)
O1 Al1 O1 14 13 90.43(5)
O1 Al1 O1 3 13 89.57(5)
O1 Al1 O1 . 13 180.0
O1 Al1 O1 2 13 89.57(5)
O1 Al1 O1 15 13 90.43(5)
Al1 O1 H12 . . 122.2(15)
Al1 O1 H11 . . 123.0(16)
H12 O1 H11 . . 114(2)
K1 O2 H22 7_456 . 118.2(19)
K1 O2 H21 7_456 . 117(2)
H22 O2 H21 . . 101(3)
S O3 O4A . 3 55.1(2)
S O3 O4A . 2 55.1(2)
O4A O3 O4A 3 2 90.5(3)
S O3 O4A . . 55.1(2)
O4A O3 O4A 3 . 90.5(3)
O4A O3 O4A 2 . 90.5(3)
O4A O4 S 2 . 68.4(2)
O4A O4 O3A 2 . 118.9(3)
S O4 O3A . . 53.6(2)
O3A K1 O3A . 13_666 180.0
O3A K1 O2 . 24_665 74.81(3)
O3A K1 O2 13_666 24_665 105.19(3)
O3A K1 O2 . 5 74.81(3)
O3A K1 O2 13_666 5 105.19(3)
O2 K1 O2 24_665 5 113.39(2)
O3A K1 O2 . 12_556 105.19(3)
O3A K1 O2 13_666 12_556 74.81(3)
O2 K1 O2 24_665 12_556 180.0
O2 K1 O2 5 12_556 66.61(2)
O3A K1 O2 . 9_655 105.19(3)
O3A K1 O2 13_666 9_655 74.81(3)
O2 K1 O2 24_665 9_655 66.61(2)
O2 K1 O2 5 9_655 66.61(2)
O2 K1 O2 12_556 9_655 113.39(2)
O3A K1 O2 . 17_666 105.19(3)
O3A K1 O2 13_666 17_666 74.81(3)
O2 K1 O2 24_665 17_666 66.61(2)
O2 K1 O2 5 17_666 180.0
O2 K1 O2 12_556 17_666 113.39(2)
O2 K1 O2 9_655 17_666 113.39(2)
O3A K1 O2 . 21_566 74.81(3)
O3A K1 O2 13_666 21_566 105.19(3)
O2 K1 O2 24_665 21_566 113.39(2)
O2 K1 O2 5 21_566 113.39(2)
O2 K1 O2 12_556 21_566 66.61(2)
O2 K1 O2 9_655 21_566 180.0
O2 K1 O2 17_666 21_566 66.61(2)
S O3A O4 . 2 56.6(2)
S O3A O4 . . 56.6(2)
O4 O3A O4 2 . 92.7(3)
S O3A O4 . 3 56.6(2)
O4 O3A O4 2 3 92.7(3)
O4 O3A O4 . 3 92.7(3)
S O3A K1 . . 180.0(7)
O4 O3A K1 2 . 123.4(2)
O4 O3A K1 . . 123.4(2)
O4 O3A K1 3 . 123.4(2)
O4 O4A S 3 . 69.6(3)
O4 O4A O3 3 . 120.8(3)
S O4A O3 . . 54.35(18)

loop_
_geom_bond_atom_site_label_1
_geom_bond_atom_site_label_2
_geom_bond_site_symmetry_2
_geom_bond_distance
S O3A . 1.418(8)
S O3 . 1.447(3)
S O4A 3 1.460(4)
S O4A . 1.460(4)
S O4A 2 1.460(4)
S O4 2 1.4717(17)
S O4 . 1.4717(17)
S O4 3 1.4717(17)
Al1 O1 14 1.8753(10)
Al1 O1 3 1.8753(10)
Al1 O1 . 1.8753(10)
Al1 O1 2 1.8753(10)
Al1 O1 15 1.8753(10)
Al1 O1 13 1.8753(10)
O1 H12 . .89(3)
O1 H11 . .69(2)
O2 K1 7_456 2.9536(12)
O2 H22 . .78(3)
O2 H21 . .77(3)
O3 O4A 3 1.679(6)
O3 O4A 2 1.679(6)
O3 O4A . 1.679(6)
O4 O4A 2 1.051(6)
O4 O3A . 1.654(5)
K1 O3A . 2.635(8)
K1 O3A 13_666 2.635(8)
K1 O2 24_665 2.9536(12)
K1 O2 5 2.9536(12)
K1 O2 12_556 2.9536(12)
K1 O2 9_655 2.9537(12)
K1 O2 17_666 2.9537(12)
K1 O2 21_566 2.9537(12)
O3A O4 2 1.654(5)
O3A O4 3 1.654(5)
O4A O4 3 1.051(6)

loop_
_geom_hbond_atom_site_label_D
_geom_hbond_atom_site_label_H
_geom_hbond_atom_site_label_A
_geom_hbond_site_symmetry_A
_geom_hbond_distance_DH
_geom_hbond_distance_HA
_geom_hbond_distance_DA
_geom_hbond_angle_DHA
O1 H11 O4 22_565 .69(2) 1.92(2) 2.603(2) 169(2)
O1 H12 O2 3 .89(3) 1.74(3) 2.6257(16) 170(2)
O2 H21 O3 . .77(3) 2.04(3) 2.781(2) 161(3)
O2 H22 O4 5_455 .78(3) 1.98(3) 2.756(2) 171(3)
O1 H11 O4A 23_565 .69(2) 2.19(2) 2.844(5) 157(2)
O2 H22 O4A 6_455 .78(3) 2.15(3) 2.884(5) 158(2)
O2 H21 O4A . .77(3) 2.40(3) 3.123(6) 155(3)
O1 H11 O4A 16_655 .69(2) 3.06(2) 3.169(4) 92.6(19)

loop_
_geom_torsion_atom_site_label_1
_geom_torsion_atom_site_label_2
_geom_torsion_atom_site_label_3
_geom_torsion_atom_site_label_4
_geom_torsion_site_symmetry_1
_geom_torsion_site_symmetry_4
_geom_torsion
O3A S O3 O4A . 3 -15E1(10)
O4A S O3 O4A . 3 -120.0
O4A S O3 O4A 2 3 120.0
O4 S O3 O4A 2 3 -14.19(18)
O4 S O3 O4A . 3 105.81(18)
O4 S O3 O4A 3 3 -134.19(18)
O3A S O3 O4A . 2 9E1(10)
O4A S O3 O4A 3 2 -120.0
O4A S O3 O4A . 2 120.0
O4 S O3 O4A 2 2 -134.19(18)
O4 S O3 O4A . 2 -14.19(18)
O4 S O3 O4A 3 2 105.81(18)
O3A S O3 O4A . . -3E1(10)
O4A S O3 O4A 3 . 120.0
O4A S O3 O4A 2 . -120.0
O4 S O3 O4A 2 . 105.81(18)
O4 S O3 O4A . . -134.19(18)
O4 S O3 O4A 3 . -14.19(18)
O3A S O4 O4A . 2 -159.8(3)
O3 S O4 O4A . 2 20.2(3)
O4A S O4 O4A 3 2 96.4(4)
O4A S O4 O4A . 2 -62.6(4)
O4 S O4 O4A 2 2 141.1(3)
O4 S O4 O4A 3 2 -100.7(3)
O3 S O4 O3A . . 180.0000(10)
O4A S O4 O3A 3 . -103.8(3)
O4A S O4 O3A . . 97.2(5)
O4A S O4 O3A 2 . 159.8(3)
O4 S O4 O3A 2 . -59.10(14)
O4 S O4 O3A 3 . 59.10(14)
O3 S O3A O4 . 2 14E1(10)
O4A S O3A O4 3 2 -14.19(18)
O4A S O3A O4 . 2 105.81(18)
O4A S O3A O4 2 2 -134.19(18)
O4 S O3A O4 . 2 -120.0
O4 S O3A O4 3 2 120.0
O3 S O3A O4 . . -10E1(10)
O4A S O3A O4 3 . 105.81(18)
O4A S O3A O4 . . -134.19(18)
O4A S O3A O4 2 . -14.19(18)
O4 S O3A O4 2 . 120.0
O4 S O3A O4 3 . -120.0
O3 S O3A O4 . 3 2E1(10)
O4A S O3A O4 3 3 -134.19(18)
O4A S O3A O4 . 3 -14.19(18)
O4A S O3A O4 2 3 105.81(18)
O4 S O3A O4 2 3 -120.0
O4 S O3A O4 . 3 120.0
O3 S O3A K1 . . 0E1(10)
O4A S O3A K1 3 . -3E1(10)
O4A S O3A K1 . . 9E1(10)
O4A S O3A K1 2 . -15E1(10)
O4 S O3A K1 2 . -2E1(10)
O4 S O3A K1 . . -14E1(10)
O4 S O3A K1 3 . 10E1(10)
O4A O4 O3A S 2 . 21.5(3)
O4A O4 O3A O4 2 2 67.9(3)
S O4 O3A O4 . 2 46.39(18)
O4A O4 O3A O4 2 3 -24.9(4)
S O4 O3A O4 . 3 -46.39(18)
O4A O4 O3A K1 2 . -158.5(3)
S O4 O3A K1 . . 180.0000(10)
O3A K1 O3A S 13_666 . 0E1(10)
O2 K1 O3A S 24_665 . 9E1(10)
O2 K1 O3A S 5 . -3E1(10)
O2 K1 O3A S 12_556 . -9E1(10)
O2 K1 O3A S 9_655 . 3E1(10)
O2 K1 O3A S 17_666 . 15E1(10)
O2 K1 O3A S 21_566 . -15E1(10)
O3A K1 O3A O4 13_666 2 7E1(10)
O2 K1 O3A O4 24_665 2 76.64(8)
O2 K1 O3A O4 5 2 -43.36(8)
O2 K1 O3A O4 12_556 2 -103.36(8)
O2 K1 O3A O4 9_655 2 16.64(8)
O2 K1 O3A O4 17_666 2 136.64(8)
O2 K1 O3A O4 21_566 2 -163.36(8)
O3A K1 O3A O4 13_666 . -5E1(10)
O2 K1 O3A O4 24_665 . -43.36(8)
O2 K1 O3A O4 5 . -163.36(8)
O2 K1 O3A O4 12_556 . 136.64(8)
O2 K1 O3A O4 9_655 . -103.36(8)
O2 K1 O3A O4 17_666 . 16.64(8)
O2 K1 O3A O4 21_566 . 76.64(8)
O3A K1 O3A O4 13_666 3 -17E1(10)
O2 K1 O3A O4 24_665 3 -163.36(8)
O2 K1 O3A O4 5 3 76.64(8)
O2 K1 O3A O4 12_556 3 16.64(8)
O2 K1 O3A O4 9_655 3 136.64(8)
O2 K1 O3A O4 17_666 3 -103.36(8)
O2 K1 O3A O4 21_566 3 -43.36(8)
O3A S O4A O4 . 3 20.1(3)
O3 S O4A O4 . 3 -159.9(3)
O4A S O4A O4 3 3 140.0(4)
O4A S O4A O4 2 3 -99.8(5)
O4 S O4A O4 2 3 95.2(3)
O4 S O4A O4 . 3 -60.7(5)
O3A S O4A O3 . . 180.0
O4A S O4A O3 3 . -60.1(3)
O4A S O4A O3 2 . 60.1(3)
O4 S O4A O3 2 . -104.94(19)
O4 S O4A O3 . . 99.2(4)
O4 S O4A O3 3 . 159.9(3)
S O3 O4A O4 . 3 22.0(3)
O4A O3 O4A O4 3 3 67.3(3)
O4A O3 O4A O4 2 3 -23.2(4)
O4A O3 O4A S 3 . 45.24(15)
O4A O3 O4A S 2 . -45.24(15)

loop_
_cod_related_entry_id
_cod_related_entry_database
_cod_related_entry_code
1 AMCSD 0009911
